data_1549092
loop_
_publ_author_name
'Al Mousawi, Assi'
'Arar, Ahmad'
'Ibrahim-Ouali, Malika'
'Duval, Sylvain'
'Dumur, Fr\'ed\'eric'
'Garra, Patxi'
'Toufaily, Joumana'
'Hamieh, Tayssir'
'Graff, Bernadette'
'Gigmes, Didier'
'Fouassier, Jean-Pierre'
'Lalev\'ee, Jacques'

_publ_section_title
;
 Carbazole-based compounds as photoinitiators for free radical and
 cationic polymerization upon near visible light illumination.
;
_journal_issue 5
_journal_name_full
'Photochemical &amp; photobiological sciences : Official journal of the European Photochemistry Association and the European Society for Photobiology'
_journal_page_first 578
_journal_page_last 585
_journal_paper_doi 10.1039/c7pp00400a
_journal_volume 17
_journal_year 2018
_chemical_formula_moiety 'C28 H34 N2 O4 S'
_chemical_formula_sum 'C28 H34 N2 O4 S'
_chemical_formula_weight 494.55
_space_group_crystal_system triclinic
_space_group_IT_number 2
_space_group_name_Hall '-P 1'
_space_group_name_H-M_alt 'P -1'
_symmetry_space_group_name_Hall '-P 1'
_symmetry_space_group_name_H-M 'P -1'
_atom_sites_solution_hydrogens geom
_atom_sites_solution_primary iterative
_audit_creation_date 2017-01-16
_audit_creation_method
;
Olex2 1.2
(compiled 2017.01.04 svn.r3372 for OlexSys, GUI svn.r5292)
;
_audit_update_record
;
2017-10-26 deposited with the CCDC.
2018-03-20 downloaded from the CCDC.
;
_cell_angle_alpha 102.821(4)
_cell_angle_beta 90.215(4)
_cell_angle_gamma 102.549(4)
_cell_formula_units_Z 2
_cell_length_a 10.0007(10)
_cell_length_b 10.5374(11)
_cell_length_c 12.7404(13)
_cell_measurement_reflns_used 8985
_cell_measurement_temperature 100
_cell_measurement_theta_max 26.27
_cell_measurement_theta_min 2.59
_cell_volume 1275.9(2)
_computing_molecular_graphics 'Olex2 (Dolomanov et al., 2009)'
_computing_publication_material 'Olex2 (Dolomanov et al., 2009)'
_computing_structure_refinement 'XL (Sheldrick, 2008)'
_computing_structure_solution 'olex2.solve (Bourhis et al., 2015)'
_diffrn_ambient_temperature 100.06
_diffrn_measured_fraction_theta_full 0.990
_diffrn_measured_fraction_theta_max 0.981
_diffrn_measurement_device_type 'Bruker APEX-II CCD'
_diffrn_measurement_method '\f and \w scans'
_diffrn_radiation_type MoK\a
_diffrn_radiation_wavelength 0.71073
_diffrn_reflns_av_R_equivalents 0.0378
_diffrn_reflns_av_unetI/netI 0.0372
_diffrn_reflns_Laue_measured_fraction_full 0.990
_diffrn_reflns_Laue_measured_fraction_max 0.981
_diffrn_reflns_limit_h_max 12
_diffrn_reflns_limit_h_min -12
_diffrn_reflns_limit_k_max 9
_diffrn_reflns_limit_k_min -13
_diffrn_reflns_limit_l_max 15
_diffrn_reflns_limit_l_min -15
_diffrn_reflns_number 23651
_diffrn_reflns_point_group_measured_fraction_full 0.990
_diffrn_reflns_point_group_measured_fraction_max 0.981
_diffrn_reflns_theta_full 25.242
_diffrn_reflns_theta_max 26.400
_diffrn_reflns_theta_min 1.642
_exptl_absorpt_coefficient_mu 0.164
_exptl_absorpt_correction_T_max 0.7454
_exptl_absorpt_correction_T_min 0.6746
_exptl_absorpt_correction_type numerical
_exptl_absorpt_process_details 'SADABS 'numerical''
_exptl_crystal_colour 'clear colourless'
_exptl_crystal_colour_lustre clear
_exptl_crystal_colour_primary colourless
_exptl_crystal_density_diffrn 1.287
_exptl_crystal_description block
_exptl_crystal_F_000 528
_exptl_crystal_size_max 0.1
_exptl_crystal_size_mid 0.02
_exptl_crystal_size_min 0.02
_refine_diff_density_max 1.146
_refine_diff_density_min -0.510
_refine_diff_density_rms 0.066
_refine_ls_extinction_method none
_refine_ls_goodness_of_fit_ref 1.041
_refine_ls_hydrogen_treatment constr
_refine_ls_matrix_type full
_refine_ls_number_parameters 322
_refine_ls_number_reflns 5138
_refine_ls_number_restraints 0
_refine_ls_restrained_S_all 1.041
_refine_ls_R_factor_all 0.0687
_refine_ls_R_factor_gt 0.0519
_refine_ls_shift/su_max 0.000
_refine_ls_shift/su_mean 0.000
_refine_ls_structure_factor_coef Fsqd
_refine_ls_weighting_details 'w=1/[\s^2^(Fo^2^)+(0.0494P)^2^+1.8409P] where P=(Fo^2^+2Fc^2^)/3'
_refine_ls_weighting_scheme calc
_refine_ls_wR_factor_gt 0.1223
_refine_ls_wR_factor_ref 0.1328
_reflns_Friedel_coverage 0.000
_reflns_number_gt 4102
_reflns_number_total 5138
_reflns_threshold_expression 'I > 2\s(I)'
_cod_data_source_file c7pp00400a2.cif
_cod_data_source_block fd01
_cod_depositor_comments 'Adding full bibliography for 1549092.cif.'
_cod_database_code 1549092
_shelx_shelxl_version_number 2014/7
_shelx_space_group_comment
;
The symmetry employed for this shelxl refinement is uniquely defined
by the following loop, which should always be used as a source of
symmetry information in preference to the above space-group names.
They are only intended as comments.
;
_olex2_refinement_description
;
1. Fixed Uiso
 At 1.2 times of:
  All C(H) groups, All C(H,H) groups, All N(H) groups
 At 1.5 times of:
  All C(H,H,H) groups
2.a Ternary CH refined with riding coordinates:
 C24(H24)
2.b Secondary CH2 refined with riding coordinates:
 C8(H8A,H8B), C23(H23A,H23B), C25(H25A,H25B), C27(H27A,H27B)
2.c Aromatic/amide H refined with riding coordinates:
 N2(H2), C2(H2A), C6(H6), C21(H21), C19(H19), C5(H5), C3(H3), C22(H22),
 C20(H20), C10(H10)
2.d Idealised Me refined as rotating group:
 C15(H15A,H15B,H15C), C16(H16A,H16B,H16C), C7(H7A,H7B,H7C), C26(H26A,H26B,
 H26C), C28(H28A,H28B,H28C)
;
_olex2_exptl_crystal_mounting_method 'mitegen loop'
_olex2_submission_special_instructions 'No special instructions were received'

loop_
_space_group_symop_operation_xyz
'x, y, z'
'-x, -y, -z'

loop_
_atom_site_label
_atom_site_type_symbol
_atom_site_fract_x
_atom_site_fract_y
_atom_site_fract_z
_atom_site_U_iso_or_equiv
_atom_site_adp_type
_atom_site_occupancy
_atom_site_site_symmetry_order
_atom_site_calc_flag
_atom_site_refinement_flags_posn
_atom_site_disorder_assembly
_atom_site_disorder_group
S1 S 0.10705(6) 0.86441(5) 0.28166(4) 0.01634(15) Uani 1 1 d . . .
O1 O 0.22521(17) 0.86288(16) 0.21870(13) 0.0215(4) Uani 1 1 d . . .
O2 O 0.06976(18) 0.98857(16) 0.32848(13) 0.0234(4) Uani 1 1 d . . .
C1 C 0.1249(2) 0.7839(2) 0.38749(17) 0.0158(5) Uani 1 1 d . . .
N2 N -0.44085(19) 0.43017(19) -0.17703(15) 0.0169(4) Uani 1 1 d . . .
H2 H -0.5106 0.3609 -0.1857 0.020 Uiso 1 1 calc R . .
C2 C 0.0611(2) 0.8174(2) 0.48330(18) 0.0190(5) Uani 1 1 d . . .
H2A H 0.0130 0.8872 0.4942 0.023 Uiso 1 1 calc R . .
C6 C 0.1957(2) 0.6816(2) 0.37113(18) 0.0175(5) Uani 1 1 d . . .
H6 H 0.2395 0.6592 0.3057 0.021 Uiso 1 1 calc R . .
C21 C -0.3283(3) 0.7257(2) -0.34553(19) 0.0222(5) Uani 1 1 d . . .
H21 H -0.2998 0.7959 -0.3818 0.027 Uiso 1 1 calc R . .
C19 C -0.4939(2) 0.5254(2) -0.33138(19) 0.0215(5) Uani 1 1 d . . .
H19 H -0.5756 0.4598 -0.3566 0.026 Uiso 1 1 calc R . .
C13 C -0.2422(2) 0.5803(2) -0.10962(17) 0.0147(4) Uani 1 1 d . . .
C17 C -0.2919(2) 0.6160(2) -0.20448(17) 0.0153(5) Uani 1 1 d . . .
C12 C -0.3388(2) 0.4669(2) -0.09546(17) 0.0151(5) Uani 1 1 d . . .
C5 C 0.2018(2) 0.6127(2) 0.45156(19) 0.0197(5) Uani 1 1 d . . .
H5 H 0.2497 0.5426 0.4406 0.024 Uiso 1 1 calc R . .
C18 C -0.4153(2) 0.5199(2) -0.24260(18) 0.0165(5) Uani 1 1 d . . .
C11 C -0.3300(2) 0.4077(2) -0.00844(18) 0.0174(5) Uani 1 1 d . . .
C3 C 0.0686(2) 0.7476(2) 0.56298(18) 0.0202(5) Uani 1 1 d . . .
H3 H 0.0253 0.7705 0.6286 0.024 Uiso 1 1 calc R . .
C22 C -0.2495(2) 0.7202(2) -0.25762(18) 0.0188(5) Uani 1 1 d . . .
H22 H -0.1677 0.7861 -0.2336 0.023 Uiso 1 1 calc R . .
C4 C 0.1384(2) 0.6449(2) 0.54820(18) 0.0187(5) Uani 1 1 d . . .
C15 C -0.0194(2) 0.7534(2) -0.05379(18) 0.0181(5) Uani 1 1 d . . .
H15A H -0.0004 0.7396 -0.1304 0.027 Uiso 1 1 calc GR . .
H15B H 0.0647 0.7602 -0.0112 0.027 Uiso 1 1 calc GR . .
H15C H -0.0521 0.8360 -0.0311 0.027 Uiso 1 1 calc GR . .
C14 C -0.1278(2) 0.6373(2) -0.03626(17) 0.0148(4) Uani 1 1 d . . .
C20 C -0.4492(3) 0.6295(3) -0.38151(19) 0.0238(5) Uani 1 1 d . . .
H20 H -0.5017 0.6358 -0.4417 0.029 Uiso 1 1 calc R . .
C16 C -0.4374(2) 0.2890(2) 0.0049(2) 0.0220(5) Uani 1 1 d . . .
H16A H -0.5278 0.3108 0.0063 0.033 Uiso 1 1 calc GR . .
H16B H -0.4175 0.2656 0.0727 0.033 Uiso 1 1 calc GR . .
H16C H -0.4368 0.2132 -0.0555 0.033 Uiso 1 1 calc GR . .
C7 C 0.1469(3) 0.5712(3) 0.6364(2) 0.0267(6) Uani 1 1 d . . .
H7A H 0.1402 0.4764 0.6041 0.040 Uiso 1 1 calc GR . .
H7B H 0.0713 0.5807 0.6841 0.040 Uiso 1 1 calc GR . .
H7C H 0.2346 0.6087 0.6781 0.040 Uiso 1 1 calc GR . .
N1 N -0.02582(19) 0.77165(19) 0.20474(14) 0.0163(4) Uani 1 1 d . . .
C8 C -0.0067(2) 0.6402(2) 0.14006(17) 0.0167(5) Uani 1 1 d . . .
H8A H -0.0074 0.5780 0.1881 0.020 Uiso 1 1 calc R . .
H8B H 0.0834 0.6530 0.1072 0.020 Uiso 1 1 calc R . .
C9 C -0.1192(2) 0.5806(2) 0.05246(17) 0.0154(5) Uani 1 1 d . . .
C10 C -0.2196(2) 0.4687(2) 0.06441(18) 0.0173(5) Uani 1 1 d . . .
H10 H -0.2109 0.4333 0.1258 0.021 Uiso 1 1 calc R . .
C23 C -0.1606(2) 0.7664(2) 0.25214(19) 0.0215(5) Uani 1 1 d . . .
H23A H -0.1480 0.7757 0.3308 0.026 Uiso 1 1 calc R . .
H23B H -0.2204 0.6773 0.2220 0.026 Uiso 1 1 calc R . .
C24 C -0.2338(2) 0.8719(3) 0.2334(2) 0.0263(6) Uani 1 1 d . . .
H24 H -0.1879 0.9615 0.2783 0.032 Uiso 1 1 calc R A .
O4 O -0.37007(17) 0.83345(18) 0.26384(16) 0.0300(7) Uani 0.995(7) 1 d . B 1
O3 O -0.2368(2) 0.87457(19) 0.12610(15) 0.0334(5) Uani 1 1 d . . .
C26 C -0.2767(3) 0.9772(3) -0.0150(2) 0.0297(6) Uani 1 1 d . . .
H26A H -0.3310 0.8894 -0.0522 0.045 Uiso 1 1 calc GR . .
H26B H -0.1819 0.9870 -0.0368 0.045 Uiso 1 1 calc GR . .
H26C H -0.3159 1.0472 -0.0339 0.045 Uiso 1 1 calc GR . .
C25 C -0.2789(3) 0.9893(3) 0.1030(2) 0.0334(6) Uani 1 1 d . . .
H25A H -0.2153 1.0728 0.1412 0.040 Uiso 1 1 calc R . .
H25B H -0.3724 0.9914 0.1274 0.040 Uiso 1 1 calc R . .
C27 C -0.4033(3) 0.9099(3) 0.3630(3) 0.0436(8) Uani 1 1 d . . .
H27A H -0.3243 0.9289 0.4155 0.052 Uiso 1 1 calc R B .
H27B H -0.4819 0.8546 0.3909 0.052 Uiso 1 1 calc R B .
C28 C -0.4383(4) 1.0375(3) 0.3585(3) 0.0494(8) Uani 1 1 d . . .
H28A H -0.5150 1.0209 0.3055 0.074 Uiso 1 1 calc GR . .
H28B H -0.3585 1.0969 0.3374 0.074 Uiso 1 1 calc GR . .
H28C H -0.4646 1.0794 0.4296 0.074 Uiso 1 1 calc GR . .

loop_
_atom_site_aniso_label
_atom_site_aniso_U_11
_atom_site_aniso_U_22
_atom_site_aniso_U_33
_atom_site_aniso_U_23
_atom_site_aniso_U_13
_atom_site_aniso_U_12
S1 0.0220(3) 0.0138(3) 0.0131(3) 0.0042(2) 0.0009(2) 0.0027(2)
O1 0.0222(9) 0.0224(9) 0.0180(8) 0.0061(7) 0.0031(7) -0.0004(7)
O2 0.0370(10) 0.0139(8) 0.0197(9) 0.0028(7) 0.0011(7) 0.0073(7)
C1 0.0179(11) 0.0145(11) 0.0136(11) 0.0031(8) -0.0014(9) 0.0012(9)
N2 0.0139(9) 0.0166(10) 0.0184(10) 0.0029(8) -0.0010(7) 0.0008(7)
C2 0.0234(12) 0.0168(11) 0.0170(11) 0.0019(9) 0.0008(9) 0.0068(9)
C6 0.0171(11) 0.0205(12) 0.0139(11) 0.0025(9) 0.0001(9) 0.0037(9)
C21 0.0294(13) 0.0208(12) 0.0193(12) 0.0071(9) 0.0013(10) 0.0094(10)
C19 0.0189(12) 0.0240(12) 0.0196(12) 0.0002(10) -0.0044(9) 0.0055(10)
C13 0.0164(11) 0.0149(11) 0.0127(10) 0.0019(8) 0.0034(8) 0.0044(9)
C17 0.0162(11) 0.0171(11) 0.0124(10) 0.0007(8) 0.0016(8) 0.0063(9)
C12 0.0136(11) 0.0168(11) 0.0148(11) 0.0011(9) 0.0026(8) 0.0056(9)
C5 0.0195(12) 0.0195(12) 0.0208(12) 0.0040(9) -0.0020(9) 0.0065(9)
C18 0.0164(11) 0.0170(11) 0.0166(11) 0.0022(9) 0.0027(9) 0.0063(9)
C11 0.0176(11) 0.0165(11) 0.0183(11) 0.0042(9) 0.0057(9) 0.0041(9)
C3 0.0217(12) 0.0244(12) 0.0139(11) 0.0034(9) 0.0023(9) 0.0049(10)
C22 0.0202(12) 0.0197(12) 0.0155(11) 0.0025(9) 0.0017(9) 0.0038(9)
C4 0.0169(11) 0.0226(12) 0.0166(11) 0.0068(9) -0.0027(9) 0.0019(9)
C15 0.0168(11) 0.0183(11) 0.0175(11) 0.0041(9) -0.0004(9) 0.0002(9)
C14 0.0146(11) 0.0151(11) 0.0144(11) 0.0024(8) 0.0035(8) 0.0037(8)
C20 0.0262(13) 0.0282(13) 0.0186(12) 0.0037(10) -0.0047(10) 0.0112(10)
C16 0.0219(12) 0.0189(12) 0.0246(13) 0.0074(10) 0.0020(10) 0.0006(10)
C7 0.0292(14) 0.0314(14) 0.0230(13) 0.0141(11) -0.0007(10) 0.0066(11)
N1 0.0182(10) 0.0187(10) 0.0130(9) 0.0027(8) 0.0019(7) 0.0073(8)
C8 0.0198(12) 0.0161(11) 0.0147(11) 0.0029(9) 0.0001(9) 0.0058(9)
C9 0.0146(11) 0.0180(11) 0.0138(11) 0.0028(9) 0.0013(8) 0.0050(9)
C10 0.0195(12) 0.0189(11) 0.0151(11) 0.0053(9) 0.0027(9) 0.0066(9)
C23 0.0212(12) 0.0250(13) 0.0188(12) 0.0035(10) 0.0037(9) 0.0077(10)
C24 0.0180(12) 0.0239(13) 0.0367(15) 0.0067(11) 0.0010(11) 0.0044(10)
O4 0.0174(10) 0.0222(10) 0.0451(13) -0.0009(8) 0.0061(8) 0.0022(7)
O3 0.0414(11) 0.0286(10) 0.0325(11) 0.0048(8) -0.0066(9) 0.0147(9)
C26 0.0266(14) 0.0234(13) 0.0392(16) 0.0089(11) -0.0005(12) 0.0040(11)
C25 0.0387(16) 0.0292(15) 0.0351(15) 0.0138(12) 0.0076(12) 0.0065(12)
C27 0.0441(18) 0.0367(17) 0.0431(18) -0.0031(14) 0.0148(14) 0.0065(14)
C28 0.054(2) 0.0430(19) 0.052(2) 0.0050(16) 0.0189(17) 0.0188(16)

loop_
_atom_type_symbol
_atom_type_description
_atom_type_scat_dispersion_real
_atom_type_scat_dispersion_imag
_atom_type_scat_source
C C 0.0033 0.0016 'International Tables Vol C Tables 4.2.6.8 and 6.1.1.4'
H H 0.0000 0.0000 'International Tables Vol C Tables 4.2.6.8 and 6.1.1.4'
N N 0.0061 0.0033 'International Tables Vol C Tables 4.2.6.8 and 6.1.1.4'
O O 0.0106 0.0060 'International Tables Vol C Tables 4.2.6.8 and 6.1.1.4'
S S 0.1246 0.1234 'International Tables Vol C Tables 4.2.6.8 and 6.1.1.4'

loop_
_geom_angle_atom_site_label_1
_geom_angle_atom_site_label_2
_geom_angle_atom_site_label_3
_geom_angle
O1 S1 O2 120.49(10)
O1 S1 C1 108.13(10)
O1 S1 N1 107.35(10)
O2 S1 C1 107.55(10)
O2 S1 N1 106.09(10)
N1 S1 C1 106.44(10)
C2 C1 S1 119.86(17)
C2 C1 C6 120.6(2)
C6 C1 S1 119.41(17)
C18 N2 C12 108.87(18)
C3 C2 C1 119.3(2)
C5 C6 C1 119.3(2)
C22 C21 C20 120.9(2)
C20 C19 C18 117.9(2)
C12 C13 C17 106.30(19)
C14 C13 C17 133.4(2)
C14 C13 C12 120.3(2)
C18 C17 C13 106.06(19)
C22 C17 C13 135.3(2)
C22 C17 C18 118.6(2)
N2 C12 C13 109.49(19)
N2 C12 C11 127.4(2)
C11 C12 C13 123.1(2)
C6 C5 C4 120.9(2)
N2 C18 C19 128.8(2)
N2 C18 C17 109.25(19)
C19 C18 C17 121.9(2)
C12 C11 C16 121.2(2)
C10 C11 C12 115.3(2)
C10 C11 C16 123.4(2)
C2 C3 C4 121.0(2)
C21 C22 C17 119.3(2)
C5 C4 C7 120.9(2)
C3 C4 C5 118.8(2)
C3 C4 C7 120.3(2)
C13 C14 C15 120.98(19)
C9 C14 C13 117.2(2)
C9 C14 C15 121.8(2)
C19 C20 C21 121.4(2)
C8 N1 S1 115.70(15)
C23 N1 S1 116.26(15)
C23 N1 C8 114.38(18)
N1 C8 C9 110.72(18)
C14 C9 C8 121.5(2)
C14 C9 C10 120.5(2)
C10 C9 C8 118.03(19)
C11 C10 C9 123.6(2)
N1 C23 C24 115.1(2)
O4 C24 C23 106.3(2)
O3 C24 C23 110.4(2)
O3 C24 O4 108.8(2)
C24 O4 C27 115.8(2)
C24 O3 C25 114.5(2)
O3 C25 C26 107.7(2)
O4 C27 C28 116.1(3)

loop_
_geom_bond_atom_site_label_1
_geom_bond_atom_site_label_2
_geom_bond_distance
S1 O1 1.4317(17)
S1 O2 1.4401(17)
S1 C1 1.773(2)
S1 N1 1.6377(19)
C1 C2 1.391(3)
C1 C6 1.392(3)
N2 C12 1.383(3)
N2 C18 1.380(3)
C2 C3 1.389(3)
C6 C5 1.389(3)
C21 C22 1.386(3)
C21 C20 1.399(4)
C19 C18 1.394(3)
C19 C20 1.382(4)
C13 C17 1.458(3)
C13 C12 1.410(3)
C13 C14 1.410(3)
C17 C18 1.421(3)
C17 C22 1.404(3)
C12 C11 1.398(3)
C5 C4 1.395(3)
C11 C16 1.502(3)
C11 C10 1.384(3)
C3 C4 1.391(3)
C4 C7 1.513(3)
C15 C14 1.507(3)
C14 C9 1.401(3)
N1 C8 1.498(3)
N1 C23 1.475(3)
C8 C9 1.510(3)
C9 C10 1.410(3)
C23 C24 1.516(3)
C24 O4 1.416(3)
C24 O3 1.374(3)
O4 C27 1.422(3)
O3 C25 1.450(3)
C26 C25 1.481(4)
C27 C28 1.473(5)
